data_4067656
loop_
_publ_author_name
'Zheng, Pengzhi'
'Hong, Jianquan'
'Liu, Ruiting'
'Zhang, Zhengxing'
'Pang, Zhen'
'Weng, Linhong'
'Zhou, Xigeng'

_publ_section_title
;
 Synthesis and Reactivities of Guanidinate Dianion Complexes of
 Heterobimetallic Lanthanide&#x2212;Lithium Cp2Ln[(CyN)2CNPh]Li(THF)3
;
_journal_issue 5
_journal_name_full Organometallics
_journal_page_first 1284
_journal_paper_doi 10.1021/om9010615
_journal_volume 29
_journal_year 2010
_chemical_formula_sum 'C35 H52 N3 Si Yb'
_chemical_formula_weight 715.93
_chemical_name_systematic
; 
 ? 
;
_space_group_IT_number 14
_symmetry_cell_setting monoclinic
_symmetry_space_group_name_Hall '-P 2ybc'
_symmetry_space_group_name_H-M 'P 1 21/c 1'
_atom_sites_solution_hydrogens geom
_atom_sites_solution_primary direct
_atom_sites_solution_secondary difmap
_audit_creation_method SHELXL-97
_cell_angle_alpha 90.00
_cell_angle_beta 109.01
_cell_angle_gamma 90.00
_cell_formula_units_Z 4
_cell_length_a 10.088
_cell_length_b 27.307
_cell_length_c 12.859
_cell_measurement_reflns_used 830
_cell_measurement_temperature 293(2)
_cell_measurement_theta_max 24.364
_cell_measurement_theta_min 2.243
_cell_volume 3349.116
_computing_cell_refinement 'Bruker SMART'
_computing_data_collection 'Bruker SMART'
_computing_data_reduction 'Bruker SHELXTL'
_computing_molecular_graphics 'Bruker SHELXTL'
_computing_publication_material 'Bruker SHELXTL'
_computing_structure_refinement 'SHELXL-97 (Sheldrick, 1997)'
_computing_structure_solution 'SHELXS-97 (Sheldrick, 1990)'
_diffrn_ambient_temperature 293(2)
_diffrn_measured_fraction_theta_full 0.995
_diffrn_measured_fraction_theta_max 0.995
_diffrn_measurement_device_type 'CCD area detector'
_diffrn_measurement_method 'phi and omega scans'
_diffrn_radiation_monochromator graphite
_diffrn_radiation_source 'fine-focus sealed tube'
_diffrn_radiation_type MoK\a
_diffrn_radiation_wavelength 0.71073
_diffrn_reflns_av_R_equivalents 0.0894
_diffrn_reflns_av_sigmaI/netI 0.1602
_diffrn_reflns_limit_h_max 12
_diffrn_reflns_limit_h_min -8
_diffrn_reflns_limit_k_max 29
_diffrn_reflns_limit_k_min -32
_diffrn_reflns_limit_l_max 15
_diffrn_reflns_limit_l_min -13
_diffrn_reflns_number 13859
_diffrn_reflns_theta_full 25.01
_diffrn_reflns_theta_max 25.01
_diffrn_reflns_theta_min 1.49
_exptl_absorpt_coefficient_mu 2.855
_exptl_absorpt_correction_T_max 0.8704
_exptl_absorpt_correction_T_min 0.8038
_exptl_absorpt_correction_type multi-scan
_exptl_absorpt_process_details sadabs
_exptl_crystal_colour brown-yellow
_exptl_crystal_density_diffrn 1.420
_exptl_crystal_density_method 'not measured'
_exptl_crystal_description block
_exptl_crystal_F_000 1468
_exptl_crystal_size_max 0.08
_exptl_crystal_size_mid 0.06
_exptl_crystal_size_min 0.05
_refine_diff_density_max 0.712
_refine_diff_density_min -0.911
_refine_diff_density_rms 0.100
_refine_ls_extinction_method none
_refine_ls_goodness_of_fit_ref 0.753
_refine_ls_hydrogen_treatment constr
_refine_ls_matrix_type full
_refine_ls_number_parameters 343
_refine_ls_number_reflns 5867
_refine_ls_number_restraints 0
_refine_ls_restrained_S_all 0.753
_refine_ls_R_factor_all 0.1104
_refine_ls_R_factor_gt 0.0430
_refine_ls_shift/su_max 0.001
_refine_ls_shift/su_mean 0.000
_refine_ls_structure_factor_coef Fsqd
_refine_ls_weighting_details 'calc w=1/[\s^2^(Fo^2^)+(0.0000P)^2^+0.0000P] where P=(Fo^2^+2Fc^2^)/3'
_refine_ls_weighting_scheme calc
_refine_ls_wR_factor_gt 0.0552
_refine_ls_wR_factor_ref 0.0631
_reflns_number_gt 2709
_reflns_number_total 5867
_reflns_threshold_expression >2sigma(I)
_cod_data_source_file om9010615_si_001.cif
_cod_data_source_block f81218c
_cod_depositor_comments
;
The following automatic conversions were performed:

'_symmetry_cell_setting' value 'Monoclinic' changed to 'monoclinic'
according to /home/saulius/struct/CIF-dictionaries/cif_core.dic
dictionary named 'cif_core.dic' version 2.4.1 from 2010-06-29.

Automatic conversion script
Id: cif_fix_values 1715 2011-07-08 13:25:40Z adriana 
;
_cod_original_cell_volume 3349.1
_cod_original_sg_symbol_H-M P2(1)/c
_cod_database_code 4067656

loop_
_symmetry_equiv_pos_as_xyz
'x, y, z'
'-x, y+1/2, -z+1/2'
'-x, -y, -z'
'x, -y-1/2, z-1/2'

loop_
_atom_site_label
_atom_site_type_symbol
_atom_site_fract_x
_atom_site_fract_y
_atom_site_fract_z
_atom_site_U_iso_or_equiv
_atom_site_adp_type
_atom_site_occupancy
_atom_site_symmetry_multiplicity
_atom_site_calc_flag
_atom_site_refinement_flags
Yb1 Yb 0.24155(4) 0.151687(11) 0.49695(4) 0.04505(10) Uani 1 1 d .
Si1 Si -0.2185(2) 0.07591(8) 0.19488(16) 0.0429(6) Uani 1 1 d .
N1 N 0.1474(6) 0.0947(2) 0.3651(4) 0.0401(17) Uani 1 1 d .
N2 N 0.0275(6) 0.1632(2) 0.3652(4) 0.0384(16) Uani 1 1 d .
N3 N -0.0621(6) 0.1075(2) 0.2070(4) 0.0365(15) Uani 1 1 d .
C6 C 0.1929(14) 0.1719(2) 0.6770(7) 0.117(5) Uani 1 1 d G
H6A H 0.1761 0.2047 0.6885 0.141 Uiso 1 1 calc R
C7 C 0.3262(8) 0.1488(4) 0.7075(5) 0.114(5) Uani 1 1 d G
H7A H 0.4120 0.1638 0.7424 0.137 Uiso 1 1 calc R
C8 C 0.3053(10) 0.0989(4) 0.6754(7) 0.096(4) Uani 1 1 d G
H8A H 0.3751 0.0754 0.6855 0.115 Uiso 1 1 calc R
C9 C 0.1591(12) 0.0912(3) 0.6251(5) 0.080(3) Uani 1 1 d G
H9A H 0.1164 0.0617 0.5964 0.096 Uiso 1 1 calc R
C10 C 0.0896(6) 0.1363(4) 0.6261(6) 0.093(4) Uani 1 1 d G
H10A H -0.0066 0.1416 0.5983 0.112 Uiso 1 1 calc R
C1 C 0.4747(9) 0.1564(2) 0.4468(10) 0.101(4) Uani 1 1 d G
H1A H 0.5141 0.1272 0.4339 0.121 Uiso 1 1 calc R
C2 C 0.3765(9) 0.1856(4) 0.3663(4) 0.094(4) Uani 1 1 d G
H2A H 0.3403 0.1787 0.2915 0.113 Uiso 1 1 calc R
C3 C 0.3432(6) 0.2269(3) 0.4201(10) 0.091(4) Uani 1 1 d G
H3A H 0.2815 0.2519 0.3867 0.110 Uiso 1 1 calc R
C4 C 0.4209(10) 0.2233(3) 0.5339(8) 0.088(3) Uani 1 1 d G
H4A H 0.4189 0.2456 0.5881 0.106 Uiso 1 1 calc R
C5 C 0.5021(7) 0.1798(4) 0.5504(6) 0.088(3) Uani 1 1 d G
H5A H 0.5627 0.1685 0.6172 0.106 Uiso 1 1 calc R
C11 C 0.0382(8) 0.1224(3) 0.3132(6) 0.0368(19) Uani 1 1 d .
C12 C 0.1738(7) 0.0459(3) 0.3234(5) 0.0387(19) Uani 1 1 d .
H12A H 0.0950 0.0385 0.2569 0.046 Uiso 1 1 calc R
C13 C 0.1798(9) 0.0072(3) 0.4056(6) 0.061(2) Uani 1 1 d .
H13A H 0.0914 0.0064 0.4203 0.073 Uiso 1 1 calc R
H13B H 0.2530 0.0152 0.4739 0.073 Uiso 1 1 calc R
C14 C 0.2087(10) -0.0437(3) 0.3673(6) 0.065(3) Uani 1 1 d .
H14A H 0.2196 -0.0672 0.4261 0.078 Uiso 1 1 calc R
H14B H 0.1294 -0.0538 0.3049 0.078 Uiso 1 1 calc R
C15 C 0.3384(11) -0.0435(3) 0.3350(7) 0.089(3) Uani 1 1 d .
H15A H 0.4195 -0.0381 0.3998 0.106 Uiso 1 1 calc R
H15B H 0.3492 -0.0751 0.3044 0.106 Uiso 1 1 calc R
C16 C 0.3324(10) -0.0049(3) 0.2531(8) 0.084(3) Uani 1 1 d .
H16A H 0.2584 -0.0125 0.1851 0.101 Uiso 1 1 calc R
H16B H 0.4204 -0.0042 0.2378 0.101 Uiso 1 1 calc R
C17 C 0.3052(9) 0.0454(3) 0.2937(6) 0.067(3) Uani 1 1 d .
H17A H 0.3839 0.0544 0.3576 0.080 Uiso 1 1 calc R
H17B H 0.2978 0.0695 0.2367 0.080 Uiso 1 1 calc R
C18 C -0.0863(7) 0.1986(3) 0.3249(5) 0.043(2) Uani 1 1 d .
H18A H -0.1600 0.1832 0.2642 0.051 Uiso 1 1 calc R
C19 C -0.1484(9) 0.2105(3) 0.4144(6) 0.064(3) Uani 1 1 d .
H19A H -0.0757 0.2240 0.4774 0.077 Uiso 1 1 calc R
H19B H -0.1825 0.1807 0.4377 0.077 Uiso 1 1 calc R
C20 C -0.2698(9) 0.2476(3) 0.3752(7) 0.069(3) Uani 1 1 d .
H20A H -0.3463 0.2331 0.3166 0.082 Uiso 1 1 calc R
H20B H -0.3040 0.2554 0.4355 0.082 Uiso 1 1 calc R
C21 C -0.2225(9) 0.2938(3) 0.3343(7) 0.074(3) Uani 1 1 d .
H21A H -0.1523 0.3099 0.3946 0.088 Uiso 1 1 calc R
H21B H -0.3016 0.3159 0.3065 0.088 Uiso 1 1 calc R
C22 C -0.1616(9) 0.2825(3) 0.2436(7) 0.082(3) Uani 1 1 d .
H22A H -0.1271 0.3125 0.2212 0.098 Uiso 1 1 calc R
H22B H -0.2348 0.2695 0.1803 0.098 Uiso 1 1 calc R
C23 C -0.0414(8) 0.2453(3) 0.2811(6) 0.067(3) Uani 1 1 d .
H23A H -0.0097 0.2372 0.2195 0.080 Uiso 1 1 calc R
H23B H 0.0366 0.2598 0.3382 0.080 Uiso 1 1 calc R
C24 C -0.0054(8) 0.1135(3) 0.1194(6) 0.042(2) Uani 1 1 d .
C25 C -0.0342(9) 0.0810(3) 0.0319(7) 0.069(3) Uani 1 1 d .
H25A H -0.0948 0.0550 0.0299 0.083 Uiso 1 1 calc R
C26 C 0.0212(11) 0.0849(5) -0.0506(8) 0.094(4) Uani 1 1 d .
H26A H 0.0008 0.0616 -0.1064 0.113 Uiso 1 1 calc R
C27 C 0.1082(11) 0.1239(5) -0.0507(7) 0.095(4) Uani 1 1 d .
H27A H 0.1419 0.1286 -0.1092 0.113 Uiso 1 1 calc R
C28 C 0.1452(9) 0.1563(4) 0.0386(8) 0.081(3) Uani 1 1 d .
H28A H 0.2101 0.1811 0.0426 0.097 Uiso 1 1 calc R
C29 C 0.0852(8) 0.1516(3) 0.1209(6) 0.060(2) Uani 1 1 d .
H29A H 0.1062 0.1743 0.1778 0.072 Uiso 1 1 calc R
C30 C -0.2062(9) 0.0093(3) 0.1661(6) 0.077(3) Uani 1 1 d .
H30A H -0.1257 -0.0045 0.2205 0.115 Uiso 1 1 calc R
H30B H -0.1973 0.0053 0.0945 0.115 Uiso 1 1 calc R
H30C H -0.2893 -0.0071 0.1684 0.115 Uiso 1 1 calc R
C31 C -0.2391(8) 0.0785(3) 0.3336(5) 0.070(3) Uani 1 1 d .
H31A H -0.1571 0.0650 0.3871 0.106 Uiso 1 1 calc R
H31B H -0.3199 0.0598 0.3331 0.106 Uiso 1 1 calc R
H31C H -0.2509 0.1119 0.3520 0.106 Uiso 1 1 calc R
C32 C -0.3757(8) 0.1021(3) 0.0859(6) 0.052(2) Uani 1 1 d .
C33 C -0.3844(11) 0.1533(4) 0.0800(9) 0.229(9) Uani 1 1 d .
H33A H -0.4685 0.1627 0.0227 0.343 Uiso 1 1 calc R
H33B H -0.3044 0.1661 0.0643 0.343 Uiso 1 1 calc R
H33C H -0.3863 0.1661 0.1490 0.343 Uiso 1 1 calc R
C34 C -0.5000(11) 0.0804(5) 0.0976(11) 0.192(7) Uani 1 1 d .
H34A H -0.5812 0.0935 0.0427 0.289 Uiso 1 1 calc R
H34B H -0.5047 0.0876 0.1694 0.289 Uiso 1 1 calc R
H34C H -0.4970 0.0456 0.0886 0.289 Uiso 1 1 calc R
C35 C -0.3839(12) 0.0875(5) -0.0284(8) 0.178(7) Uani 1 1 d .
H35A H -0.4664 0.1016 -0.0803 0.268 Uiso 1 1 calc R
H35B H -0.3884 0.0525 -0.0347 0.268 Uiso 1 1 calc R
H35C H -0.3023 0.0992 -0.0436 0.268 Uiso 1 1 calc R

loop_
_atom_site_aniso_label
_atom_site_aniso_U_11
_atom_site_aniso_U_22
_atom_site_aniso_U_33
_atom_site_aniso_U_23
_atom_site_aniso_U_13
_atom_site_aniso_U_12
Yb1 0.03891(19) 0.05179(18) 0.03911(16) -0.0030(3) 0.00536(13) -0.0026(3)
Si1 0.0412(14) 0.0455(14) 0.0386(13) 0.0020(11) 0.0083(11) -0.0030(12)
N1 0.035(4) 0.044(4) 0.037(4) 0.002(3) 0.006(3) 0.006(3)
N2 0.029(4) 0.046(5) 0.042(4) -0.007(3) 0.014(3) 0.006(3)
N3 0.037(4) 0.049(4) 0.022(3) 0.001(3) 0.006(3) -0.003(3)
C6 0.180(14) 0.134(12) 0.059(8) -0.018(8) 0.069(9) 0.018(12)
C7 0.073(9) 0.212(15) 0.036(5) 0.022(9) -0.013(5) -0.046(11)
C8 0.116(13) 0.116(11) 0.068(8) 0.059(7) 0.046(8) 0.033(8)
C9 0.088(9) 0.093(9) 0.067(7) 0.018(6) 0.039(7) 0.003(7)
C10 0.078(8) 0.158(13) 0.045(7) 0.024(7) 0.022(6) 0.024(9)
C1 0.063(7) 0.110(9) 0.154(11) -0.006(11) 0.068(8) -0.014(8)
C2 0.048(7) 0.166(13) 0.066(7) 0.013(9) 0.017(6) -0.048(7)
C3 0.048(7) 0.095(9) 0.126(10) 0.050(8) 0.022(8) 0.003(6)
C4 0.089(9) 0.058(8) 0.128(11) -0.026(7) 0.050(8) -0.037(7)
C5 0.059(7) 0.089(9) 0.098(9) 0.020(7) 0.000(6) -0.017(7)
C11 0.036(5) 0.040(5) 0.036(5) 0.008(4) 0.014(4) -0.006(4)
C12 0.037(5) 0.040(5) 0.032(4) 0.004(4) 0.002(4) 0.009(4)
C13 0.073(7) 0.059(6) 0.047(5) 0.001(5) 0.015(5) 0.013(5)
C14 0.094(8) 0.038(6) 0.060(6) 0.008(4) 0.022(5) 0.014(6)
C15 0.117(10) 0.061(7) 0.090(8) 0.013(6) 0.037(7) 0.038(7)
C16 0.088(8) 0.063(7) 0.122(9) -0.002(7) 0.062(7) 0.010(6)
C17 0.074(7) 0.052(6) 0.088(6) -0.004(5) 0.045(5) 0.006(5)
C18 0.033(5) 0.038(5) 0.047(5) -0.008(4) 0.000(4) 0.007(4)
C19 0.069(7) 0.055(6) 0.083(7) -0.006(5) 0.044(5) 0.010(5)
C20 0.057(6) 0.061(7) 0.092(7) -0.026(6) 0.030(5) 0.015(5)
C21 0.060(7) 0.077(8) 0.080(7) -0.010(6) 0.017(5) 0.026(6)
C22 0.076(8) 0.069(7) 0.111(8) 0.033(6) 0.047(6) 0.024(6)
C23 0.061(6) 0.051(6) 0.100(7) 0.022(5) 0.042(5) 0.027(5)
C24 0.034(5) 0.062(6) 0.030(4) -0.002(4) 0.008(4) 0.012(4)
C25 0.078(8) 0.079(7) 0.058(6) -0.001(6) 0.031(6) -0.008(6)
C26 0.070(9) 0.155(12) 0.062(8) -0.016(7) 0.027(6) -0.002(8)
C27 0.069(8) 0.175(13) 0.053(7) 0.027(8) 0.039(6) 0.057(8)
C28 0.055(6) 0.106(9) 0.084(7) 0.034(7) 0.026(6) -0.001(7)
C29 0.060(6) 0.077(6) 0.049(5) 0.008(5) 0.027(4) -0.013(6)
C30 0.067(7) 0.057(6) 0.085(7) -0.002(5) -0.003(5) -0.011(5)
C31 0.062(6) 0.099(8) 0.059(6) 0.004(5) 0.031(5) -0.029(6)
C32 0.038(5) 0.063(6) 0.048(5) -0.011(5) 0.005(4) 0.000(5)
C33 0.167(12) 0.072(9) 0.268(15) -0.043(10) -0.176(11) 0.035(9)
C34 0.036(7) 0.251(18) 0.265(17) 0.113(14) 0.015(10) 0.006(10)
C35 0.132(13) 0.283(19) 0.092(10) 0.017(11) -0.001(9) 0.076(12)

loop_
_atom_type_symbol
_atom_type_description
_atom_type_scat_dispersion_real
_atom_type_scat_dispersion_imag
_atom_type_scat_source
C C 0.0033 0.0016 'International Tables Vol C Tables 4.2.6.8 and 6.1.1.4'
H H 0.0000 0.0000 'International Tables Vol C Tables 4.2.6.8 and 6.1.1.4'
N N 0.0061 0.0033 'International Tables Vol C Tables 4.2.6.8 and 6.1.1.4'
Si Si 0.0817 0.0704 'International Tables Vol C Tables 4.2.6.8 and 6.1.1.4'
Yb Yb -0.3850 5.5486 'International Tables Vol C Tables 4.2.6.8 and 6.1.1.4'

loop_
_geom_angle_atom_site_label_1
_geom_angle_atom_site_label_2
_geom_angle_atom_site_label_3
_geom_angle
N1 Yb1 N2 58.5(2)
N1 Yb1 C7 133.1(3)
N2 Yb1 C7 134.0(3)
N1 Yb1 C6 131.5(3)
N2 Yb1 C6 103.0(3)
C7 Yb1 C6 32.07(6)
N1 Yb1 C4 138.5(2)
N2 Yb1 C4 117.6(3)
C7 Yb1 C4 81.8(3)
C6 Yb1 C4 90.0(3)
N1 Yb1 C8 101.7(3)
N2 Yb1 C8 129.0(3)
C7 Yb1 C8 31.89(6)
C6 Yb1 C8 52.60(6)
C4 Yb1 C8 107.3(4)
N1 Yb1 C5 122.6(3)
N2 Yb1 C5 141.36(18)
C7 Yb1 C5 76.7(2)
C6 Yb1 C5 99.8(4)
C4 Yb1 C5 31.65(6)
C8 Yb1 C5 89.6(3)
N1 Yb1 C3 112.0(3)
N2 Yb1 C3 90.2(2)
C7 Yb1 C3 112.6(3)
C6 Yb1 C3 112.4(3)
C4 Yb1 C3 31.51(6)
C8 Yb1 C3 138.5(4)
C5 Yb1 C3 52.07(7)
N1 Yb1 C10 100.0(3)
N2 Yb1 C10 83.47(18)
C7 Yb1 C10 52.47(7)
C6 Yb1 C10 31.59(6)
C4 Yb1 C10 121.2(3)
C8 Yb1 C10 52.00(6)
C5 Yb1 C10 128.7(3)
C3 Yb1 C10 137.7(4)
N1 Yb1 C1 92.3(3)
N2 Yb1 C1 120.9(3)
C7 Yb1 C1 104.1(3)
C6 Yb1 C1 130.9(4)
C4 Yb1 C1 52.03(7)
C8 Yb1 C1 105.0(3)
C5 Yb1 C1 31.42(6)
C3 Yb1 C1 51.75(7)
C10 Yb1 C1 155.6(3)
N1 Yb1 C2 86.7(2)
N2 Yb1 C2 92.2(2)
C7 Yb1 C2 128.16(18)
C6 Yb1 C2 141.4(3)
C4 Yb1 C2 51.89(7)
C8 Yb1 C2 136.1(3)
C5 Yb1 C2 51.83(7)
C3 Yb1 C2 31.21(6)
C10 Yb1 C2 168.5(4)
C1 Yb1 C2 31.16(6)
N1 Yb1 C9 84.11(19)
N2 Yb1 C9 97.7(3)
C7 Yb1 C9 52.28(6)
C6 Yb1 C9 52.10(6)
C4 Yb1 C9 134.1(3)
C8 Yb1 C9 31.33(6)
C5 Yb1 C9 120.9(3)
C3 Yb1 C9 163.9(3)
C10 Yb1 C9 31.17(6)
C1 Yb1 C9 131.9(3)
C2 Yb1 C9 160.3(4)
N3 Si1 C31 105.9(3)
N3 Si1 C30 112.3(3)
C31 Si1 C30 105.2(3)
N3 Si1 C32 113.2(3)
C31 Si1 C32 111.6(4)
C30 Si1 C32 108.5(4)
C11 N1 C12 123.0(6)
C11 N1 Yb1 93.6(5)
C12 N1 Yb1 143.2(4)
C11 N2 C18 124.2(6)
C11 N2 Yb1 92.6(4)
C18 N2 Yb1 142.8(4)
C24 N3 C11 111.7(6)
C24 N3 Si1 124.3(5)
C11 N3 Si1 123.0(4)
C7 C6 C10 108.0
C7 C6 Yb1 73.3(2)
C10 C6 Yb1 76.4(2)
C7 C6 H6A 126.0
C10 C6 H6A 126.0
Yb1 C6 H6A 116.4
C8 C7 C6 108.0
C8 C7 Yb1 75.8(2)
C6 C7 Yb1 74.7(2)
C8 C7 H7A 126.0
C6 C7 H7A 126.0
Yb1 C7 H7A 115.7
C9 C8 C7 108.0
C9 C8 Yb1 76.1(2)
C7 C8 Yb1 72.3(2)
C9 C8 H8A 126.0
C7 C8 H8A 126.0
Yb1 C8 H8A 117.6
C8 C9 C10 108.0
C8 C9 Yb1 72.6(2)
C10 C9 Yb1 73.8(2)
C8 C9 H9A 126.0
C10 C9 H9A 126.0
Yb1 C9 H9A 119.5
C9 C10 C6 108.0
C9 C10 Yb1 75.1(2)
C6 C10 Yb1 72.0(2)
C9 C10 H10A 126.0
C6 C10 H10A 126.0
Yb1 C10 H10A 118.8
C2 C1 C5 108.0
C2 C1 Yb1 74.9(2)
C5 C1 Yb1 73.1(2)
C2 C1 H1A 126.0
C5 C1 H1A 126.0
Yb1 C1 H1A 117.9
C1 C2 C3 108.0
C1 C2 Yb1 73.9(2)
C3 C2 Yb1 73.6(2)
C1 C2 H2A 126.0
C3 C2 H2A 126.0
Yb1 C2 H2A 118.5
C4 C3 C2 108.0
C4 C3 Yb1 73.2(2)
C2 C3 Yb1 75.2(2)
C4 C3 H3A 126.0
C2 C3 H3A 126.0
Yb1 C3 H3A 117.6
C5 C4 C3 108.0
C5 C4 Yb1 74.4(2)
C3 C4 Yb1 75.3(2)
C5 C4 H4A 126.0
C3 C4 H4A 126.0
Yb1 C4 H4A 116.4
C4 C5 C1 108.0
C4 C5 Yb1 74.0(2)
C1 C5 Yb1 75.5(2)
C4 C5 H5A 126.0
C1 C5 H5A 126.0
Yb1 C5 H5A 116.7
N1 C11 N2 114.7(6)
N1 C11 N3 121.3(7)
N2 C11 N3 124.0(7)
N1 C11 Yb1 57.1(4)
N2 C11 Yb1 58.1(4)
N3 C11 Yb1 174.0(5)
C13 C12 N1 110.6(6)
C13 C12 C17 109.9(6)
N1 C12 C17 112.2(6)
C13 C12 H12A 108.0
N1 C12 H12A 108.0
C17 C12 H12A 108.0
C12 C13 C14 112.6(6)
C12 C13 H13A 109.1
C14 C13 H13A 109.1
C12 C13 H13B 109.1
C14 C13 H13B 109.1
H13A C13 H13B 107.8
C15 C14 C13 111.1(8)
C15 C14 H14A 109.4
C13 C14 H14A 109.4
C15 C14 H14B 109.4
C13 C14 H14B 109.4
H14A C14 H14B 108.0
C16 C15 C14 111.4(8)
C16 C15 H15A 109.4
C14 C15 H15A 109.4
C16 C15 H15B 109.4
C14 C15 H15B 109.4
H15A C15 H15B 108.0
C15 C16 C17 111.6(7)
C15 C16 H16A 109.3
C17 C16 H16A 109.3
C15 C16 H16B 109.3
C17 C16 H16B 109.3
H16A C16 H16B 108.0
C12 C17 C16 111.8(7)
C12 C17 H17A 109.3
C16 C17 H17A 109.3
C12 C17 H17B 109.3
C16 C17 H17B 109.3
H17A C17 H17B 107.9
N2 C18 C19 110.2(6)
N2 C18 C23 113.0(6)
C19 C18 C23 110.3(6)
N2 C18 H18A 107.7
C19 C18 H18A 107.7
C23 C18 H18A 107.7
C18 C19 C20 112.0(6)
C18 C19 H19A 109.2
C20 C19 H19A 109.2
C18 C19 H19B 109.2
C20 C19 H19B 109.2
H19A C19 H19B 107.9
C21 C20 C19 110.9(7)
C21 C20 H20A 109.5
C19 C20 H20A 109.5
C21 C20 H20B 109.5
C19 C20 H20B 109.5
H20A C20 H20B 108.1
C20 C21 C22 110.7(7)
C20 C21 H21A 109.5
C22 C21 H21A 109.5
C20 C21 H21B 109.5
C22 C21 H21B 109.5
H21A C21 H21B 108.1
C21 C22 C23 111.7(7)
C21 C22 H22A 109.3
C23 C22 H22A 109.3
C21 C22 H22B 109.3
C23 C22 H22B 109.3
H22A C22 H22B 107.9
C18 C23 C22 111.8(7)
C18 C23 H23A 109.3
C22 C23 H23A 109.3
C18 C23 H23B 109.3
C22 C23 H23B 109.3
H23A C23 H23B 107.9
C29 C24 C25 117.1(8)
C29 C24 N3 120.6(7)
C25 C24 N3 122.2(8)
C26 C25 C24 123.6(10)
C26 C25 H25A 118.2
C24 C25 H25A 118.2
C25 C26 C27 119.1(11)
C25 C26 H26A 120.5
C27 C26 H26A 120.5
C26 C27 C28 119.1(10)
C26 C27 H27A 120.4
C28 C27 H27A 120.4
C29 C28 C27 120.0(9)
C29 C28 H28A 120.0
C27 C28 H28A 120.0
C24 C29 C28 120.8(8)
C24 C29 H29A 119.6
C28 C29 H29A 119.6
Si1 C30 H30A 109.5
Si1 C30 H30B 109.5
H30A C30 H30B 109.5
Si1 C30 H30C 109.5
H30A C30 H30C 109.5
H30B C30 H30C 109.5
Si1 C31 H31A 109.5
Si1 C31 H31B 109.5
H31A C31 H31B 109.5
Si1 C31 H31C 109.5
H31A C31 H31C 109.5
H31B C31 H31C 109.5
C33 C32 C34 112.0(10)
C33 C32 C35 103.3(9)
C34 C32 C35 102.8(9)
C33 C32 Si1 116.3(6)
C34 C32 Si1 108.5(7)
C35 C32 Si1 113.2(7)
C32 C33 H33A 109.5
C32 C33 H33B 109.5
H33A C33 H33B 109.5
C32 C33 H33C 109.5
H33A C33 H33C 109.5
H33B C33 H33C 109.5
C32 C34 H34A 109.5
C32 C34 H34B 109.5
H34A C34 H34B 109.5
C32 C34 H34C 109.5
H34A C34 H34C 109.5
H34B C34 H34C 109.5
C32 C35 H35A 109.5
C32 C35 H35B 109.5
H35A C35 H35B 109.5
C32 C35 H35C 109.5
H35A C35 H35C 109.5
H35B C35 H35C 109.5

loop_
_geom_bond_atom_site_label_1
_geom_bond_atom_site_label_2
_geom_bond_distance
Yb1 N1 2.269(6)
Yb1 N2 2.291(5)
Yb1 C7 2.561(6)
Yb1 C6 2.579(6)
Yb1 C4 2.601(6)
Yb1 C8 2.606(5)
Yb1 C5 2.607(6)
Yb1 C3 2.628(6)
Yb1 C10 2.635(6)
Yb1 C1 2.637(6)
Yb1 C2 2.650(6)
Yb1 C9 2.651(6)
Si1 N3 1.759(6)
Si1 C31 1.863(7)
Si1 C30 1.868(7)
Si1 C32 1.882(8)
N1 C11 1.323(8)
N1 C12 1.492(8)
N2 C11 1.323(8)
N2 C18 1.459(8)
N3 C24 1.429(8)
N3 C11 1.468(8)
C6 C7 1.4200
C6 C10 1.4200
C6 H6A 0.9300
C7 C8 1.4200
C7 H7A 0.9300
C8 C9 1.4200
C8 H8A 0.9300
C9 C10 1.4200
C9 H9A 0.9300
C10 H10A 0.9300
C1 C2 1.4200
C1 C5 1.4200
C1 H1A 0.9300
C2 C3 1.4200
C2 H2A 0.9300
C3 C4 1.4200
C3 H3A 0.9300
C4 C5 1.4200
C4 H4A 0.9300
C5 H5A 0.9300
C12 C13 1.483(8)
C12 C17 1.495(9)
C12 H12A 0.9800
C13 C14 1.534(9)
C13 H13A 0.9700
C13 H13B 0.9700
C14 C15 1.497(10)
C14 H14A 0.9700
C14 H14B 0.9700
C15 C16 1.477(9)
C15 H15A 0.9700
C15 H15B 0.9700
C16 C17 1.524(9)
C16 H16A 0.9700
C16 H16B 0.9700
C17 H17A 0.9700
C17 H17B 0.9700
C18 C19 1.515(9)
C18 C23 1.521(9)
C18 H18A 0.9800
C19 C20 1.541(9)
C19 H19A 0.9700
C19 H19B 0.9700
C20 C21 1.503(10)
C20 H20A 0.9700
C20 H20B 0.9700
C21 C22 1.517(9)
C21 H21A 0.9700
C21 H21B 0.9700
C22 C23 1.534(9)
C22 H22A 0.9700
C22 H22B 0.9700
C23 H23A 0.9700
C23 H23B 0.9700
C24 C29 1.381(10)
C24 C25 1.388(9)
C25 C26 1.355(11)
C25 H25A 0.9300
C26 C27 1.381(13)
C26 H26A 0.9300
C27 C28 1.401(11)
C27 H27A 0.9300
C28 C29 1.386(10)
C28 H28A 0.9300
C29 H29A 0.9300
C30 H30A 0.9600
C30 H30B 0.9600
C30 H30C 0.9600
C31 H31A 0.9600
C31 H31B 0.9600
C31 H31C 0.9600
C32 C33 1.400(11)
C32 C34 1.439(12)
C32 C35 1.499(11)
C33 H33A 0.9600
C33 H33B 0.9600
C33 H33C 0.9600
C34 H34A 0.9600
C34 H34B 0.9600
C34 H34C 0.9600
C35 H35A 0.9600
C35 H35B 0.9600
C35 H35C 0.9600
